data_7131722
loop_
_publ_author_name
'Dworzak, Michael'
'Montone, Christine M.'
'Halaszynski, Nicole Irene'
'Yap, Glenn P. A.'
'Kloxin, Christopher'
'Bloch, Eric D.'

_publ_section_title
;
 Rapid Post-Synthetic Modification of Porous Coordination Cages with
 Copper-Catalyzed Click Chemistry
;
_journal_name_full 'Chemical Communications'
_journal_paper_doi 10.1039/D3CC02015K
_journal_year 2023
_chemical_formula_moiety '0.5(C144 H120 O52 Zr12), 2(Cl), 2(C3 H7 N O), 2[C3H7NO], 2[H2O]'
_chemical_formula_sum 'C78 H68 Cl2 N2 O28 Zr6'
_chemical_formula_weight 2099.56
_space_group_crystal_system tetragonal
_space_group_IT_number 88
_space_group_name_Hall '-I 4ad'
_space_group_name_H-M_alt 'I 41/a :2'
_atom_sites_solution_hydrogens geom
_atom_sites_solution_primary dual
_audit_creation_date 2021-08-18
_audit_creation_method
;
Olex2 1.3
(compiled 2020.12.01 svn.r5f60950 for OlexSys, GUI svn.r6272)
;
_audit_update_record
;
2022-07-18 deposited with the CCDC.	2023-05-26 downloaded from the CCDC.
;
_cell_angle_alpha 90
_cell_angle_beta 90
_cell_angle_gamma 90
_cell_formula_units_Z 8
_cell_length_a 33.5754(18)
_cell_length_b 33.5754(18)
_cell_length_c 17.8640(11)
_cell_measurement_reflns_used 9948
_cell_measurement_temperature 150.0
_cell_measurement_theta_max 62.35
_cell_measurement_theta_min 2.80
_cell_volume 20138(2)
_computing_cell_refinement 'SAINT V8.38A (Bruker, 2018)'
_computing_data_reduction 'SAINT V8.38A (Bruker, 2018)'
_computing_molecular_graphics 'Olex2 1.3 (Dolomanov et al., 2009)'
_computing_publication_material 'Olex2 1.3 (Dolomanov et al., 2009)'
_computing_structure_refinement 'XL  (Sheldrick, 2008)'
_computing_structure_solution 'SHELXT 2014/5 (Sheldrick, 2014)'
_diffrn_ambient_temperature 150.0
_diffrn_measured_fraction_theta_full 0.997
_diffrn_measured_fraction_theta_max 0.997
_diffrn_measurement_device_type 'Bruker APEX-II CCD'
_diffrn_measurement_method '\f and \w scans'
_diffrn_radiation_type CuK\a
_diffrn_radiation_wavelength 1.54178
_diffrn_reflns_av_R_equivalents 0.0676
_diffrn_reflns_av_unetI/netI 0.0379
_diffrn_reflns_Laue_measured_fraction_full 0.997
_diffrn_reflns_Laue_measured_fraction_max 0.997
_diffrn_reflns_limit_h_max 38
_diffrn_reflns_limit_h_min -35
_diffrn_reflns_limit_k_max 38
_diffrn_reflns_limit_k_min -35
_diffrn_reflns_limit_l_max 20
_diffrn_reflns_limit_l_min -20
_diffrn_reflns_number 72722
_diffrn_reflns_point_group_measured_fraction_full 0.997
_diffrn_reflns_point_group_measured_fraction_max 0.997
_diffrn_reflns_theta_full 62.413
_diffrn_reflns_theta_max 62.413
_diffrn_reflns_theta_min 2.802
_diffrn_source_current 1.2
_diffrn_source_power 0.06
_diffrn_source_voltage 50.0
_diffrn_standards_number 0
_exptl_absorpt_coefficient_mu 5.967
_exptl_absorpt_correction_T_max 0.7522
_exptl_absorpt_correction_T_min 0.5426
_exptl_absorpt_correction_type multi-scan
_exptl_absorpt_process_details
;
SADABS-2016/2 (Bruker,2016) was used for absorption correction.
wR2(int) was 0.1431 before and 0.0731 after correction.
The Ratio of minimum to maximum transmission is 0.7214.
The \l/2 correction factor is Not present.
;
_exptl_crystal_colour colourless
_exptl_crystal_colour_primary colourless
_exptl_crystal_density_diffrn 1.385
_exptl_crystal_description block
_exptl_crystal_F_000 8384
_exptl_crystal_size_max 0.208
_exptl_crystal_size_mid 0.064
_exptl_crystal_size_min 0.04
_refine_diff_density_max 1.535
_refine_diff_density_min -1.122
_refine_diff_density_rms 0.159
_refine_ls_extinction_method none
_refine_ls_goodness_of_fit_ref 1.046
_refine_ls_hydrogen_treatment constr
_refine_ls_matrix_type full
_refine_ls_number_parameters 576
_refine_ls_number_reflns 7988
_refine_ls_number_restraints 344
_refine_ls_restrained_S_all 1.090
_refine_ls_R_factor_all 0.0939
_refine_ls_R_factor_gt 0.0730
_refine_ls_shift/su_max 0.002
_refine_ls_shift/su_mean 0.000
_refine_ls_structure_factor_coef Fsqd
_refine_ls_weighting_details 'w=1/[\s^2^(Fo^2^)+(0.1211P)^2^+318.3777P] where P=(Fo^2^+2Fc^2^)/3'
_refine_ls_weighting_scheme calc
_refine_ls_wR_factor_gt 0.2028
_refine_ls_wR_factor_ref 0.2214
_reflns_Friedel_coverage 0.000
_reflns_number_gt 6167
_reflns_number_total 7988
_reflns_threshold_expression 'I > 2\s(I)'
_cod_data_source_file d3cc02015k2.cif
_cod_data_source_block eric597
_cod_original_sg_symbol_H-M 'I 41/a'
_cod_database_code 7131722
_shelx_shelxl_version_number 2017/1
_shelx_space_group_comment
;
The symmetry employed for this shelxl refinement is uniquely defined
by the following loop, which should always be used as a source of
symmetry information in preference to the above space-group names.
They are only intended as comments.
;
_shelx_estimated_absorpt_t_max 0.796
_shelx_estimated_absorpt_t_min 0.370
_olex2_refinement_description
;
1. Fixed Uiso
 At 1.2 times of:
  All C(H) groups, All C(H,H) groups, All O(H) groups
 At 1.5 times of:
  All C(H,H,H) groups
2. Restrained distances
 C12_3-C13_3
 1.189 with sigma of 0.014
 C11_3-C12_3
 1.472 with sigma of 0.012
 C11_3-C13_3
 2.661 with sigma of 0.014
 O3_3-C8_3 \\sim O4_3-C11_3
 with sigma of 0.02
 O3_3-C9_3 \\sim O4_3-C12_3
 with sigma of 0.02
 O3_3-C10_3 \\sim O4_3-C13_3
 with sigma of 0.02
 C8_3-C10_3 \\sim C11_3-C13_3
 with sigma of 0.02
 C9_3-C10_3 \\sim C12_3-C13_3
 with sigma of 0.02
3. Uiso/Uaniso restraints and constraints
All non-hydrogen atoms have similar U: within 2A with sigma of 0.005 and sigma
for terminal atoms of 0.01 within 2A
4. Others
 Fixed Sof: O3(0.5) O4(0.5) C2(0.5) C3(0.5) C4(0.5) H4(0.5) C5(0.5) C6(0.5)
 C7(0.5) H7(0.5) C8(0.5) H8A(0.5) H8B(0.5) C9(0.5) C10(0.5) H10(0.5) C11(0.5)
 H11A(0.5) H11B(0.5) C12(0.5) C13(0.5) H13(0.5)
5.a Secondary CH2 refined with riding coordinates:
 C9(H9A,H9B), C12(H12A,H12B), C8(H8A,H8B), C11(H11A,H11B)
5.b Aromatic/amide H refined with riding coordinates:
 C4(H4), C7(H7), O1(H1), O2(H2), O3(H3), C1(H1A), C2(H2A), C3(H3A), C4(H4),
 C5(H5), C6(H6), C7(H7), C8(H8), C9(H9), C10(H10), C11(H11), C12(H12), C13(H13),
  C14(H14), C15(H15), C4(H4), C7(H7), C1(H1)
5.c Fitted hexagon refined as free rotating group:
 C2(C3,C4,C5,C6,C7)
5.d Idealised Me refined as rotating group:
 C2(H2A,H2B,H2C), C3(H3A,H3B,H3C)
5.e :
 C11(H11), C14(H14), C10(H10), C13(H13)
;
_smtbx_masks_special_details
;
A solvent mask was calculated and 832 electrons were 
found in a volume of 3528\%A^3^ in 2 voids per unit cell. 
This is consistent with the presence of 
2[C3H7NO], 2[H2O] per Asymmetric Unit 
which account for 800 electrons 
per unit cell.
;
_smtbx_masks_void_probe_radius 1.2
_smtbx_masks_void_truncation_radius 1.2
_olex2_submission_special_instructions 'No special instructions were received'

loop_
_space_group_symop_operation_xyz
'x, y, z'
'-x+1/2, -y, z+1/2'
'-y+3/4, x+1/4, z+1/4'
'y+3/4, -x+3/4, z+3/4'
'x+1/2, y+1/2, z+1/2'
'-x+1, -y+1/2, z+1'
'-y+5/4, x+3/4, z+3/4'
'y+5/4, -x+5/4, z+5/4'
'-x, -y, -z'
'x-1/2, y, -z-1/2'
'y-3/4, -x-1/4, -z-1/4'
'-y-3/4, x-3/4, -z-3/4'
'-x+1/2, -y+1/2, -z+1/2'
'x, y+1/2, -z'
'y-1/4, -x+1/4, -z+1/4'
'-y-1/4, x-1/4, -z-1/4'

loop_
_atom_site_label
_atom_site_type_symbol
_atom_site_fract_x
_atom_site_fract_y
_atom_site_fract_z
_atom_site_U_iso_or_equiv
_atom_site_adp_type
_atom_site_occupancy
_atom_site_site_symmetry_order
_atom_site_calc_flag
_atom_site_refinement_flags_posn
_atom_site_refinement_flags_adp
_atom_site_refinement_flags_occupancy
_atom_site_disorder_assembly
_atom_site_disorder_group
Zr1 Zr 0.65334(2) 0.33336(2) 0.66539(4) 0.0381(2) Uani 1 1 d . . . . .
Zr2 Zr 0.70886(2) 0.29179(2) 0.53105(4) 0.0393(2) Uani 1 1 d . . . . .
Zr3 Zr 0.67124(2) 0.23504(2) 0.66813(4) 0.0344(2) Uani 1 1 d . . . . .
Cl1 Cl 0.69932(8) 0.30084(10) 0.89835(15) 0.0717(8) Uani 1 1 d . . . . .
O1_1 O 0.5087(2) 0.43144(19) 0.2758(3) 0.0505(14) Uani 1 1 d . U . . .
O2_1 O 0.54690(19) 0.40575(18) 0.1853(3) 0.0493(14) Uani 1 1 d . U . . .
O3_1 O 0.62792(19) 0.3559(2) 0.5597(4) 0.0532(15) Uani 1 1 d . U . . .
O4_1 O 0.66537(19) 0.3276(2) 0.4706(3) 0.0526(15) Uani 1 1 d . U . . .
O5_1 O 0.5723(3) 0.4052(3) 0.5149(5) 0.113(2) Uani 1 1 d . U . . .
O6_1 O 0.6090(4) 0.3613(4) 0.2261(5) 0.119(2) Uani 1 1 d . U . . .
C1_1 C 0.5379(3) 0.4109(3) 0.2526(6) 0.0543(16) Uani 1 1 d . U . . .
C2_1 C 0.5644(4) 0.3934(4) 0.3133(6) 0.0697(18) Uani 1 1 d . U . . .
C3_1 C 0.5977(4) 0.3707(5) 0.2994(7) 0.0885(19) Uani 1 1 d . U . . .
C4_1 C 0.6193(4) 0.3568(4) 0.3594(6) 0.081(2) Uani 1 1 d . U . . .
H4_1 H 0.642086 0.340872 0.349838 0.097 Uiso 1 1 calc R U . . .
C5_1 C 0.6094(4) 0.3648(4) 0.4319(6) 0.0694(18) Uani 1 1 d . U . . .
C6_1 C 0.5782(4) 0.3897(4) 0.4442(7) 0.0861(19) Uani 1 1 d . U . . .
C7_1 C 0.5558(4) 0.4025(4) 0.3851(6) 0.079(2) Uani 1 1 d . U . . .
H7_1 H 0.533100 0.418563 0.394952 0.095 Uiso 1 1 calc R U . . .
C8_1 C 0.6358(3) 0.3477(3) 0.4920(6) 0.0562(16) Uani 1 1 d . U . . .
C9_1 C 0.5421(6) 0.4365(6) 0.5273(10) 0.133(3) Uani 1 1 d . U . . .
H9A_1 H 0.539390 0.442111 0.581432 0.159 Uiso 1 1 calc R U . . .
H9B_1 H 0.515945 0.427751 0.507838 0.159 Uiso 1 1 calc R U . . .
C10_1 C 0.5560(7) 0.4743(7) 0.4856(12) 0.146(4) Uani 1 1 d . U . . .
C11_1 C 0.5707(8) 0.5043(9) 0.4480(14) 0.177(6) Uani 1 1 d . U . . .
H11_1 H 0.581394 0.526104 0.420738 0.213 Uiso 1 1 calc R U . . .
C12_1 C 0.6483(6) 0.3433(7) 0.2163(9) 0.137(3) Uani 1 1 d . U . . .
H12A_1 H 0.650893 0.318731 0.246394 0.164 Uiso 1 1 calc R U . . .
H12B_1 H 0.669636 0.362155 0.231044 0.164 Uiso 1 1 calc R U . . .
C13_1 C 0.6504(7) 0.3342(7) 0.1334(11) 0.143(4) Uani 1 1 d . U . . .
C14_1 C 0.6627(7) 0.3295(7) 0.0715(11) 0.147(5) Uani 1 1 d . U . . .
H14_1 H 0.672428 0.325856 0.022089 0.177 Uiso 1 1 calc R U . . .
O1_2 O 0.70890(17) 0.33877(17) 0.6104(3) 0.0404(13) Uani 1 1 d . . . . .
H1_2 H 0.729222 0.357885 0.619235 0.048 Uiso 1 1 calc R U . . .
O2_2 O 0.72520(15) 0.24820(16) 0.6117(3) 0.0358(13) Uani 1 1 d . . . . .
H2_2 H 0.750821 0.237144 0.620505 0.043 Uiso 1 1 calc R U . . .
O3_2 O 0.67513(15) 0.28698(16) 0.7356(3) 0.0352(13) Uani 1 1 d . . . . .
H3_2 H 0.684460 0.289045 0.785704 0.042 Uiso 1 1 calc R U . . .
O4_2 O 0.65941(14) 0.28308(16) 0.5990(3) 0.0330(12) Uani 1 1 d . . . . .
C1_2 C 0.6790(4) 0.3804(3) 0.7642(7) 0.069(2) Uani 1 1 d . U . . .
H1A_2 H 0.704347 0.374567 0.785309 0.083 Uiso 1 1 calc R U . . .
C2_2 C 0.6429(4) 0.3671(3) 0.7911(7) 0.068(2) Uani 1 1 d . U . . .
H2A_2 H 0.638634 0.350468 0.833408 0.082 Uiso 1 1 calc R U . . .
C3_2 C 0.6141(4) 0.3827(3) 0.7444(7) 0.071(2) Uani 1 1 d . U . . .
H3A_2 H 0.586296 0.378506 0.749785 0.085 Uiso 1 1 calc R U . . .
C4_2 C 0.6312(4) 0.4048(3) 0.6900(7) 0.073(2) Uani 1 1 d . U . . .
H4_2 H 0.617797 0.418524 0.650954 0.087 Uiso 1 1 calc R U . . .
C5_2 C 0.6725(4) 0.4036(3) 0.7020(7) 0.072(2) Uani 1 1 d . U . . .
H5_2 H 0.692215 0.416417 0.672560 0.086 Uiso 1 1 calc R U . . .
C6_2 C 0.7721(4) 0.3275(5) 0.4953(9) 0.100(3) Uani 1 1 d . U . . .
H6_2 H 0.779223 0.349424 0.526116 0.120 Uiso 1 1 calc R U . . .
C7_2 C 0.7472(4) 0.3278(6) 0.4289(9) 0.103(3) Uani 1 1 d . U . . .
H7_2 H 0.735243 0.350568 0.406835 0.123 Uiso 1 1 calc R U . . .
C8_2 C 0.7442(4) 0.2926(6) 0.4058(10) 0.102(3) Uani 1 1 d . U . . .
H8_2 H 0.728915 0.284912 0.363560 0.123 Uiso 1 1 calc R U . . .
C9_2 C 0.7657(4) 0.2669(5) 0.4487(9) 0.099(3) Uani 1 1 d . U . . .
H9_2 H 0.768066 0.239009 0.441236 0.118 Uiso 1 1 calc R U . . .
C10_2 C 0.7829(4) 0.2881(5) 0.5034(9) 0.097(3) Uani 1 1 d . U . . .
H10_2 H 0.799781 0.277692 0.541448 0.116 Uiso 1 1 calc R U . . .
C11_2 C 0.7169(4) 0.1966(4) 0.7544(7) 0.073(2) Uani 1 1 d . U . . .
H11_2 H 0.742789 0.207190 0.762895 0.088 Uiso 1 1 calc R U . . .
C12_2 C 0.7068(4) 0.1711(4) 0.6993(7) 0.077(2) Uani 1 1 d . U . . .
H12_2 H 0.724411 0.160656 0.662694 0.092 Uiso 1 1 calc R U . . .
C13_2 C 0.6669(4) 0.1625(4) 0.7046(8) 0.080(2) Uani 1 1 d . U . . .
H13_2 H 0.652339 0.145505 0.672116 0.096 Uiso 1 1 calc R U . . .
C14_2 C 0.6522(4) 0.1821(4) 0.7625(7) 0.080(2) Uani 1 1 d . U . . .
H14_2 H 0.625374 0.181225 0.779075 0.096 Uiso 1 1 calc R U . . .
C15_2 C 0.6836(4) 0.2047(4) 0.7961(7) 0.077(2) Uani 1 1 d . U . . .
H15_2 H 0.681664 0.221754 0.838437 0.093 Uiso 1 1 calc R U . . .
O1_3 O 0.60689(16) 0.2403(2) 0.6842(3) 0.0469(14) Uani 1 1 d . U . . .
O2_3 O 0.59497(17) 0.3054(2) 0.6817(3) 0.0472(14) Uani 1 1 d . U . . .
C1_3 C 0.5839(3) 0.2703(3) 0.6818(5) 0.0473(15) Uani 1 1 d . U . . .
O3_3 O 0.5238(4) 0.3267(4) 0.7324(9) 0.069(2) Uani 0.5 1 d D U P A -1
O4_3 O 0.4783(5) 0.1800(6) 0.6200(10) 0.095(3) Uani 0.5 1 d D U P A -1
C2_3 C 0.5401(3) 0.2633(4) 0.6811(10) 0.053(2) Uani 0.5 1 d G U P A -1
C3_3 C 0.5112(4) 0.2900(4) 0.7053(8) 0.058(2) Uani 0.5 1 d G U P A -1
C4_3 C 0.4712(3) 0.2795(4) 0.7032(8) 0.057(3) Uani 0.5 1 d G U P A -1
H4_3 H 0.451529 0.297787 0.719819 0.069 Uiso 0.5 1 calc R U P A -1
C5_3 C 0.4600(3) 0.2422(4) 0.6768(11) 0.061(3) Uani 0.5 1 d G U P A -1
C6_3 C 0.4889(4) 0.2154(4) 0.6526(9) 0.072(2) Uani 0.5 1 d G U P A -1
C7_3 C 0.5289(4) 0.2260(4) 0.6547(8) 0.062(3) Uani 0.5 1 d G U P A -1
H7_3 H 0.548571 0.207677 0.638069 0.074 Uiso 0.5 1 calc R U P A -1
C8_3 C 0.4947(6) 0.3558(6) 0.7677(14) 0.076(3) Uani 0.5 1 d D U P A -1
H8A_3 H 0.509380 0.379803 0.784094 0.091 Uiso 0.5 1 calc R U P A -1
H8B_3 H 0.474943 0.364107 0.729669 0.091 Uiso 0.5 1 calc R U P A -1
C9_3 C 0.4748(7) 0.3397(7) 0.8285(14) 0.081(4) Uani 0.5 1 d D U P A -1
C10_3 C 0.4555(7) 0.3213(8) 0.8755(13) 0.086(5) Uani 0.5 1 d D U P A -1
H10_3 H 0.440526 0.307031 0.911903 0.104 Uiso 0.5 1 calc R U P A -1
C11_3 C 0.4640(8) 0.1650(10) 0.5445(14) 0.111(4) Uani 0.5 1 d D U P A -1
H11A_3 H 0.461156 0.135663 0.544748 0.133 Uiso 0.5 1 calc R U P A -1
H11B_3 H 0.438021 0.177074 0.531260 0.133 Uiso 0.5 1 calc R U P A -1
C12_3 C 0.4954(8) 0.1776(10) 0.4910(15) 0.122(4) Uani 0.5 1 d D U P A -1
C13_3 C 0.5082(10) 0.1948(11) 0.4365(16) 0.141(7) Uani 0.5 1 d D U P A -1
H13_3 H 0.518288 0.208340 0.393764 0.169 Uiso 0.5 1 calc R U P A -1
O1_4 O 0.7573(3) 0.4027(3) 0.6127(6) 0.095(3) Uani 1 1 d . U . . .
N1_4 N 0.8029(4) 0.4398(4) 0.6705(8) 0.109(3) Uani 1 1 d . U . . .
C1_4 C 0.7862(5) 0.4057(5) 0.6507(10) 0.102(3) Uani 1 1 d . U . . .
H1_4 H 0.798149 0.381799 0.668184 0.122 Uiso 1 1 calc R U . . .
C2_4 C 0.7878(6) 0.4772(5) 0.6431(13) 0.139(5) Uani 1 1 d . U . . .
H2A_4 H 0.779171 0.474128 0.591014 0.209 Uiso 1 1 calc R U . . .
H2B_4 H 0.808802 0.497438 0.645825 0.209 Uiso 1 1 calc R U . . .
H2C_4 H 0.765104 0.485605 0.673846 0.209 Uiso 1 1 calc R U . . .
C3_4 C 0.8402(5) 0.4408(5) 0.7177(10) 0.113(4) Uani 1 1 d . U . . .
H3A_4 H 0.852714 0.414462 0.717391 0.169 Uiso 1 1 calc R U . . .
H3B_4 H 0.833236 0.448130 0.769167 0.169 Uiso 1 1 calc R U . . .
H3C_4 H 0.858723 0.460499 0.697124 0.169 Uiso 1 1 calc R U . . .

loop_
_atom_site_aniso_label
_atom_site_aniso_U_11
_atom_site_aniso_U_22
_atom_site_aniso_U_33
_atom_site_aniso_U_23
_atom_site_aniso_U_13
_atom_site_aniso_U_12
Zr1 0.0351(4) 0.0460(5) 0.0331(4) -0.0013(3) -0.0057(3) 0.0064(3)
Zr2 0.0306(4) 0.0535(5) 0.0338(4) -0.0007(3) -0.0022(3) -0.0008(3)
Zr3 0.0247(4) 0.0447(4) 0.0338(4) -0.0031(3) -0.0076(3) -0.0012(3)
Cl1 0.0710(17) 0.100(2) 0.0443(14) -0.0080(14) -0.0042(12) 0.0396(15)
O1_1 0.066(4) 0.049(3) 0.036(3) 0.007(3) -0.012(3) 0.013(3)
O2_1 0.061(3) 0.049(3) 0.038(3) 0.009(3) -0.012(3) 0.010(3)
O3_1 0.055(3) 0.066(4) 0.038(3) 0.008(3) -0.011(3) 0.010(3)
O4_1 0.053(3) 0.068(4) 0.037(3) 0.009(3) -0.003(3) 0.012(3)
O5_1 0.135(5) 0.133(5) 0.071(4) -0.004(4) -0.010(4) 0.050(4)
O6_1 0.131(5) 0.158(5) 0.069(4) 0.010(4) 0.002(4) 0.061(4)
C1_1 0.067(3) 0.056(3) 0.039(3) 0.008(3) -0.012(3) 0.016(3)
C2_1 0.084(4) 0.086(4) 0.040(3) 0.008(3) -0.008(3) 0.032(3)
C3_1 0.100(4) 0.118(4) 0.047(3) 0.009(3) -0.002(3) 0.046(4)
C4_1 0.090(4) 0.108(4) 0.044(3) 0.009(4) -0.004(4) 0.040(4)
C5_1 0.078(4) 0.091(4) 0.039(3) 0.006(3) -0.008(3) 0.031(3)
C6_1 0.101(4) 0.109(4) 0.048(3) -0.001(3) -0.010(3) 0.044(4)
C7_1 0.090(4) 0.100(4) 0.047(4) 0.002(4) -0.010(4) 0.042(4)
C8_1 0.059(3) 0.072(3) 0.038(3) 0.009(3) -0.007(3) 0.015(3)
C9_1 0.163(6) 0.146(6) 0.089(5) -0.001(5) -0.006(5) 0.040(6)
C10_1 0.183(8) 0.154(8) 0.101(7) 0.003(6) -0.005(7) 0.028(7)
C11_1 0.224(12) 0.179(12) 0.129(10) 0.008(10) -0.007(10) 0.005(11)
C12_1 0.151(6) 0.178(6) 0.082(5) 0.006(5) 0.007(5) 0.063(6)
C13_1 0.161(7) 0.185(7) 0.083(6) 0.003(6) 0.011(6) 0.064(7)
C14_1 0.175(11) 0.187(11) 0.080(8) -0.002(9) 0.016(9) 0.064(10)
O1_2 0.038(3) 0.047(3) 0.036(3) 0.000(3) -0.002(3) -0.005(3)
O2_2 0.022(3) 0.047(3) 0.039(3) 0.001(3) -0.002(2) 0.005(2)
O3_2 0.032(3) 0.046(3) 0.028(3) -0.002(2) -0.010(2) 0.004(2)
O4_2 0.026(3) 0.044(3) 0.029(3) 0.000(2) -0.007(2) 0.004(2)
C1_2 0.083(5) 0.059(4) 0.066(4) -0.023(4) -0.007(4) 0.019(4)
C2_2 0.087(5) 0.056(4) 0.062(4) -0.018(4) 0.002(4) 0.022(4)
C3_2 0.085(5) 0.060(4) 0.068(5) -0.018(4) 0.001(4) 0.021(4)
C4_2 0.093(5) 0.058(4) 0.068(4) -0.015(4) -0.003(4) 0.020(4)
C5_2 0.090(5) 0.055(4) 0.069(4) -0.021(4) 0.004(4) 0.011(4)
C6_2 0.063(5) 0.131(7) 0.106(6) -0.003(6) 0.049(4) -0.021(5)
C7_2 0.068(5) 0.131(7) 0.110(6) 0.012(6) 0.047(4) -0.010(5)
C8_2 0.069(5) 0.136(7) 0.102(6) 0.005(6) 0.039(5) -0.015(5)
C9_2 0.063(5) 0.130(7) 0.103(6) 0.002(6) 0.043(5) -0.010(5)
C10_2 0.056(5) 0.134(7) 0.100(6) 0.006(6) 0.039(4) -0.012(5)
C11_2 0.082(5) 0.068(5) 0.069(5) 0.026(4) -0.022(4) 0.004(4)
C12_2 0.090(5) 0.069(5) 0.070(5) 0.020(4) -0.011(4) 0.010(4)
C13_2 0.095(5) 0.072(5) 0.073(5) 0.022(4) -0.020(4) -0.002(4)
C14_2 0.090(5) 0.076(5) 0.074(5) 0.033(4) -0.009(4) 0.006(4)
C15_2 0.096(5) 0.069(5) 0.065(5) 0.025(4) -0.015(4) 0.010(4)
O1_3 0.025(3) 0.067(3) 0.049(3) 0.004(3) -0.002(2) -0.002(2)
O2_3 0.029(3) 0.066(3) 0.047(3) 0.000(3) -0.002(2) 0.003(3)
C1_3 0.027(3) 0.067(3) 0.047(3) -0.002(3) -0.002(3) 0.002(3)
O3_3 0.038(4) 0.075(5) 0.094(6) -0.019(5) 0.002(4) 0.007(4)
O4_3 0.068(5) 0.106(6) 0.109(6) -0.028(6) 0.003(5) -0.006(5)
C2_3 0.028(4) 0.069(4) 0.063(4) -0.012(4) 0.000(4) 0.003(3)
C3_3 0.032(4) 0.070(5) 0.074(5) -0.017(4) 0.001(4) 0.004(4)
C4_3 0.030(4) 0.071(5) 0.071(5) -0.018(5) 0.001(5) 0.002(4)
C5_3 0.033(5) 0.076(5) 0.075(6) -0.023(5) 0.001(5) -0.001(4)
C6_3 0.045(4) 0.084(5) 0.087(5) -0.025(5) 0.002(4) -0.002(4)
C7_3 0.035(4) 0.075(5) 0.076(5) -0.018(5) 0.001(5) 0.003(4)
C8_3 0.046(6) 0.078(6) 0.102(7) -0.021(6) 0.003(5) 0.010(5)
C9_3 0.052(7) 0.086(7) 0.105(8) -0.024(7) 0.001(6) 0.011(6)
C10_3 0.055(9) 0.099(11) 0.105(11) -0.016(10) -0.001(9) 0.013(9)
C11_3 0.088(7) 0.123(8) 0.122(8) -0.025(7) 0.008(7) -0.008(7)
C12_3 0.101(8) 0.133(9) 0.131(9) -0.022(8) 0.014(8) -0.012(8)
C13_3 0.122(12) 0.155(13) 0.145(13) -0.012(12) 0.022(12) -0.017(12)
O1_4 0.079(5) 0.081(5) 0.126(7) -0.017(5) -0.003(5) -0.026(4)
N1_4 0.105(6) 0.089(5) 0.134(7) -0.023(5) 0.004(5) -0.020(5)
C1_4 0.098(6) 0.083(5) 0.124(7) -0.021(6) 0.003(6) -0.024(5)
C2_4 0.137(10) 0.106(9) 0.174(11) -0.020(9) -0.007(9) -0.014(8)
C3_4 0.107(9) 0.107(8) 0.125(9) -0.024(8) -0.003(8) -0.025(7)

loop_
_atom_type_symbol
_atom_type_description
_atom_type_scat_dispersion_real
_atom_type_scat_dispersion_imag
_atom_type_scat_source
C C 0.0181 0.0091 'International Tables Vol C Tables 4.2.6.8 and 6.1.1.4'
H H 0.0000 0.0000 'International Tables Vol C Tables 4.2.6.8 and 6.1.1.4'
Cl Cl 0.3639 0.7018 'International Tables Vol C Tables 4.2.6.8 and 6.1.1.4'
N N 0.0311 0.0180 'International Tables Vol C Tables 4.2.6.8 and 6.1.1.4'
O O 0.0492 0.0322 'International Tables Vol C Tables 4.2.6.8 and 6.1.1.4'
Zr Zr -0.1862 2.2449 'International Tables Vol C Tables 4.2.6.8 and 6.1.1.4'

loop_
_exptl_crystal_face_index_h
_exptl_crystal_face_index_k
_exptl_crystal_face_index_l
_exptl_crystal_face_perp_dist
0.00 3.00 -2.00 0.0820
0.00 2.00 3.00 0.0740
1.00 1.00 -3.00 0.0990
1.00 3.00 0.00 0.0120
-3.00 1.00 2.00 0.0640
3.00 -1.00 -2.00 0.0740
1.00 0.00 0.00 0.0190
0.00 -1.00 0.00 0.0250
-3.00 -1.00 0.00 0.0100
-1.00 1.00 0.00 0.0140

loop_
_geom_angle_atom_site_label_1
_geom_angle_atom_site_label_2
_geom_angle_atom_site_label_3
_geom_angle
_geom_angle_site_symmetry_1
_geom_angle_site_symmetry_3
_geom_angle_publ_flag
Zr2 Zr1 Zr3 60.00(2) . . ?
O3_1 Zr1 Zr2 75.18(18) . . ?
O3_1 Zr1 Zr3 114.76(18) . . ?
O3_1 Zr1 C1_2 121.1(3) . . ?
O3_1 Zr1 C2_2 123.4(3) . . ?
O3_1 Zr1 C3_2 93.0(3) . . ?
O3_1 Zr1 C4_2 73.3(3) . . ?
O3_1 Zr1 C5_2 90.0(3) . . ?
O1_2 Zr1 Zr2 37.93(16) . . ?
O1_2 Zr1 Zr3 86.18(16) . . ?
O1_2 Zr1 O3_1 85.1(2) . . ?
O1_2 Zr1 O3_2 91.9(2) . . ?
O1_2 Zr1 C1_2 88.3(3) . . ?
O1_2 Zr1 C2_2 119.6(3) . . ?
O1_2 Zr1 C3_2 131.1(3) . . ?
O1_2 Zr1 C4_2 104.9(3) . . ?
O1_2 Zr1 C5_2 79.4(3) . . ?
O1_2 Zr1 O2_3 152.4(2) . . ?
O3_2 Zr1 Zr2 85.77(15) . . ?
O3_2 Zr1 Zr3 37.87(14) . . ?
O3_2 Zr1 O3_1 152.6(2) . . ?
O3_2 Zr1 C1_2 85.9(3) . . ?
O3_2 Zr1 C2_2 81.5(3) . . ?
O3_2 Zr1 C3_2 109.1(3) . . ?
O3_2 Zr1 C4_2 133.3(3) . . ?
O3_2 Zr1 C5_2 116.2(3) . . ?
O3_2 Zr1 O2_3 85.2(2) . . ?
O4_2 Zr1 Zr2 36.36(14) . . ?
O4_2 Zr1 Zr3 35.88(14) . . ?
O4_2 Zr1 O3_1 80.0(2) . . ?
O4_2 Zr1 O1_2 73.6(2) . . ?
O4_2 Zr1 O3_2 73.0(2) . . ?
O4_2 Zr1 C1_2 151.3(3) . . ?
O4_2 Zr1 C2_2 152.0(3) . . ?
O4_2 Zr1 C3_2 154.0(3) . . ?
O4_2 Zr1 C4_2 153.3(3) . . ?
O4_2 Zr1 C5_2 151.9(3) . . ?
O4_2 Zr1 O2_3 79.4(2) . . ?
C1_2 Zr1 Zr2 125.0(3) . . ?
C1_2 Zr1 Zr3 123.0(3) . . ?
C1_2 Zr1 C2_2 31.6(4) . . ?
C1_2 Zr1 C3_2 51.7(4) . . ?
C1_2 Zr1 C4_2 52.4(4) . . ?
C1_2 Zr1 C5_2 31.6(4) . . ?
C2_2 Zr1 Zr2 153.9(3) . . ?
C2_2 Zr1 Zr3 116.8(3) . . ?
C2_2 Zr1 C3_2 31.5(4) . . ?
C2_2 Zr1 C4_2 52.2(4) . . ?
C3_2 Zr1 Zr2 163.5(3) . . ?
C3_2 Zr1 Zr3 136.5(3) . . ?
C3_2 Zr1 C4_2 30.8(4) . . ?
C4_2 Zr1 Zr2 132.8(3) . . ?
C4_2 Zr1 Zr3 167.2(3) . . ?
C5_2 Zr1 Zr2 115.7(3) . . ?
C5_2 Zr1 Zr3 150.2(3) . . ?
C5_2 Zr1 C2_2 52.5(4) . . ?
C5_2 Zr1 C3_2 51.7(4) . . ?
C5_2 Zr1 C4_2 32.1(4) . . ?
O2_3 Zr1 Zr2 114.52(17) . . ?
O2_3 Zr1 Zr3 74.74(17) . . ?
O2_3 Zr1 O3_1 85.1(2) . . ?
O2_3 Zr1 C1_2 118.8(3) . . ?
O2_3 Zr1 C2_2 87.1(3) . . ?
O2_3 Zr1 C3_2 75.1(4) . . ?
O2_3 Zr1 C4_2 96.9(3) . . ?
O2_3 Zr1 C5_2 126.3(3) . . ?
Zr1 Zr2 Zr3 60.17(2) . . ?
O1_1 Zr2 Zr1 115.06(17) 11_666 . ?
O1_1 Zr2 Zr3 74.87(17) 11_666 . ?
O1_1 Zr2 C6_2 127.4(4) 11_666 . ?
O1_1 Zr2 C7_2 104.4(5) 11_666 . ?
O1_1 Zr2 C8_2 78.2(4) 11_666 . ?
O1_1 Zr2 C9_2 78.0(4) 11_666 . ?
O1_1 Zr2 C10_2 106.5(4) 11_666 . ?
O4_1 Zr2 Zr1 75.62(17) . . ?
O4_1 Zr2 Zr3 115.05(18) . . ?
O4_1 Zr2 O1_1 85.1(3) . 11_666 ?
O4_1 Zr2 C6_2 100.2(5) . . ?
O4_1 Zr2 C7_2 73.8(4) . . ?
O4_1 Zr2 C8_2 82.6(4) . . ?
O4_1 Zr2 C9_2 113.4(4) . . ?
O4_1 Zr2 C10_2 126.0(4) . . ?
O1_2 Zr2 Zr1 37.84(15) . . ?
O1_2 Zr2 Zr3 86.26(15) . . ?
O1_2 Zr2 O1_1 152.9(2) . 11_666 ?
O1_2 Zr2 O4_1 85.5(2) . . ?
O1_2 Zr2 O2_2 93.4(2) . . ?
O1_2 Zr2 C6_2 79.3(4) . . ?
O1_2 Zr2 C7_2 97.2(5) . . ?
O1_2 Zr2 C8_2 125.6(4) . . ?
O1_2 Zr2 C9_2 128.9(4) . . ?
O1_2 Zr2 C10_2 99.6(4) . . ?
O2_2 Zr2 Zr1 86.82(14) . . ?
O2_2 Zr2 Zr3 37.83(14) . . ?
O2_2 Zr2 O1_1 83.6(2) . 11_666 ?
O2_2 Zr2 O4_1 152.7(2) . . ?
O2_2 Zr2 C6_2 106.4(4) . . ?
O2_2 Zr2 C7_2 133.2(4) . . ?
O2_2 Zr2 C8_2 119.0(4) . . ?
O2_2 Zr2 C9_2 88.4(4) . . ?
O2_2 Zr2 C10_2 81.1(4) . . ?
O4_2 Zr2 Zr1 36.28(15) . . ?
O4_2 Zr2 Zr3 36.05(14) . . ?
O4_2 Zr2 O1_1 79.9(2) . 11_666 ?
O4_2 Zr2 O4_1 80.3(2) . . ?
O4_2 Zr2 O1_2 73.4(2) . . ?
O4_2 Zr2 O2_2 73.33(19) . . ?
O4_2 Zr2 C6_2 152.6(4) . . ?
O4_2 Zr2 C7_2 153.1(4) . . ?
O4_2 Zr2 C8_2 153.2(4) . . ?
O4_2 Zr2 C9_2 152.8(4) . . ?
O4_2 Zr2 C10_2 152.8(4) . . ?
C6_2 Zr2 Zr1 116.9(4) . . ?
C6_2 Zr2 Zr3 140.7(4) . . ?
C6_2 Zr2 C7_2 33.3(5) . . ?
C6_2 Zr2 C8_2 51.4(6) . . ?
C6_2 Zr2 C9_2 51.6(5) . . ?
C6_2 Zr2 C10_2 31.7(5) . . ?
C7_2 Zr2 Zr1 126.9(4) . . ?
C7_2 Zr2 Zr3 170.8(4) . . ?
C7_2 Zr2 C9_2 50.4(6) . . ?
C7_2 Zr2 C10_2 52.2(5) . . ?
C8_2 Zr2 Zr1 152.9(4) . . ?
C8_2 Zr2 Zr3 146.0(4) . . ?
C8_2 Zr2 C7_2 28.6(5) . . ?
C8_2 Zr2 C9_2 31.1(5) . . ?
C8_2 Zr2 C10_2 50.9(5) . . ?
C9_2 Zr2 Zr1 165.4(4) . . ?
C9_2 Zr2 Zr3 121.2(4) . . ?
C10_2 Zr2 Zr1 134.9(4) . . ?
C10_2 Zr2 Zr3 118.9(4) . . ?
C10_2 Zr2 C9_2 30.5(5) . . ?
Zr2 Zr3 Zr1 59.82(2) . . ?
O2_1 Zr3 Zr1 115.16(18) 11_666 . ?
O2_1 Zr3 Zr2 75.66(17) 11_666 . ?
O2_1 Zr3 C11_2 114.0(3) 11_666 . ?
O2_1 Zr3 C12_2 83.2(4) 11_666 . ?
O2_1 Zr3 C13_2 74.5(4) 11_666 . ?
O2_1 Zr3 C14_2 99.1(4) 11_666 . ?
O2_1 Zr3 C15_2 126.9(4) 11_666 . ?
O2_2 Zr3 Zr1 86.63(15) . . ?
O2_2 Zr3 Zr2 37.98(14) . . ?
O2_2 Zr3 O2_1 84.5(2) . 11_666 ?
O2_2 Zr3 O3_2 92.6(2) . . ?
O2_2 Zr3 C11_2 83.0(3) . . ?
O2_2 Zr3 C12_2 83.0(4) . . ?
O2_2 Zr3 C13_2 111.9(4) . . ?
O2_2 Zr3 C14_2 132.7(3) . . ?
O2_2 Zr3 C15_2 111.9(3) . . ?
O2_2 Zr3 O1_3 152.9(2) . . ?
O3_2 Zr3 Zr1 37.98(14) . . ?
O3_2 Zr3 Zr2 85.69(15) . . ?
O3_2 Zr3 O2_1 153.1(2) . 11_666 ?
O3_2 Zr3 C11_2 92.0(3) . . ?
O3_2 Zr3 C12_2 123.0(3) . . ?
O3_2 Zr3 C13_2 130.4(4) . . ?
O3_2 Zr3 C14_2 102.4(4) . . ?
O3_2 Zr3 C15_2 78.9(3) . . ?
O3_2 Zr3 O1_3 85.4(2) . . ?
O4_2 Zr3 Zr1 35.94(14) . . ?
O4_2 Zr3 Zr2 36.19(14) . . ?
O4_2 Zr3 O2_1 80.4(2) . 11_666 ?
O4_2 Zr3 O2_2 73.6(2) . . ?
O4_2 Zr3 O3_2 73.2(2) . . ?
O4_2 Zr3 C11_2 151.4(3) . . ?
O4_2 Zr3 C12_2 152.5(4) . . ?
O4_2 Zr3 C13_2 153.4(3) . . ?
O4_2 Zr3 C14_2 153.7(3) . . ?
O4_2 Zr3 C15_2 151.9(3) . . ?
O4_2 Zr3 O1_3 80.0(2) . . ?
C11_2 Zr3 Zr1 128.3(3) . . ?
C11_2 Zr3 Zr2 120.5(3) . . ?
C11_2 Zr3 C14_2 52.3(4) . . ?
C11_2 Zr3 C15_2 31.5(4) . . ?
C12_2 Zr3 Zr1 157.9(3) . . ?
C12_2 Zr3 Zr2 117.9(3) . . ?
C12_2 Zr3 C11_2 31.0(4) . . ?
C12_2 Zr3 C13_2 31.6(4) . . ?
C12_2 Zr3 C14_2 51.2(4) . . ?
C12_2 Zr3 C15_2 51.8(4) . . ?
C13_2 Zr3 Zr1 160.4(3) . . ?
C13_2 Zr3 Zr2 139.4(3) . . ?
C13_2 Zr3 C11_2 52.1(4) . . ?
C13_2 Zr3 C14_2 30.3(4) . . ?
C13_2 Zr3 C15_2 52.4(4) . . ?
C14_2 Zr3 Zr1 131.0(3) . . ?
C14_2 Zr3 Zr2 168.8(3) . . ?
C14_2 Zr3 C15_2 32.8(4) . . ?
C15_2 Zr3 Zr1 115.9(3) . . ?
C15_2 Zr3 Zr2 145.7(3) . . ?
O1_3 Zr3 Zr1 75.24(17) . . ?
O1_3 Zr3 Zr2 114.99(17) . . ?
O1_3 Zr3 O2_1 85.2(2) . 11_666 ?
O1_3 Zr3 C11_2 124.1(3) . . ?
O1_3 Zr3 C12_2 120.5(4) . . ?
O1_3 Zr3 C13_2 89.3(4) . . ?
O1_3 Zr3 C14_2 73.8(4) . . ?
O1_3 Zr3 C15_2 94.3(4) . . ?
C1_1 O1_1 Zr2 132.7(6) . 16_656 ?
C1_1 O2_1 Zr3 131.0(6) . 16_656 ?
C8_1 O3_1 Zr1 131.5(6) . . ?
C8_1 O4_1 Zr2 132.4(6) . . ?
C6_1 O5_1 C9_1 120.2(11) . . ?
C3_1 O6_1 C12_1 116.8(11) . . ?
O1_1 C1_1 C2_1 115.4(9) . . ?
O2_1 C1_1 O1_1 125.2(8) . . ?
O2_1 C1_1 C2_1 119.3(9) . . ?
C3_1 C2_1 C1_1 124.2(10) . . ?
C7_1 C2_1 C1_1 117.7(10) . . ?
C7_1 C2_1 C3_1 118.1(10) . . ?
C2_1 C3_1 O6_1 121.0(11) . . ?
C4_1 C3_1 O6_1 120.6(11) . . ?
C4_1 C3_1 C2_1 118.4(11) . . ?
C3_1 C4_1 H4_1 118.5 . . ?
C5_1 C4_1 C3_1 123.0(12) . . ?
C5_1 C4_1 H4_1 118.5 . . ?
C4_1 C5_1 C8_1 117.4(10) . . ?
C6_1 C5_1 C4_1 117.5(10) . . ?
C6_1 C5_1 C8_1 125.0(10) . . ?
C5_1 C6_1 O5_1 119.3(11) . . ?
C5_1 C6_1 C7_1 119.6(11) . . ?
C7_1 C6_1 O5_1 120.7(11) . . ?
C2_1 C7_1 C6_1 123.1(11) . . ?
C2_1 C7_1 H7_1 118.4 . . ?
C6_1 C7_1 H7_1 118.4 . . ?
O3_1 C8_1 C5_1 118.4(9) . . ?
O4_1 C8_1 O3_1 124.7(9) . . ?
O4_1 C8_1 C5_1 116.9(9) . . ?
O5_1 C9_1 H9A_1 110.1 . . ?
O5_1 C9_1 H9B_1 110.1 . . ?
O5_1 C9_1 C10_1 107.9(17) . . ?
H9A_1 C9_1 H9B_1 108.4 . . ?
C10_1 C9_1 H9A_1 110.1 . . ?
C10_1 C9_1 H9B_1 110.1 . . ?
C11_1 C10_1 C9_1 175(2) . . ?
C10_1 C11_1 H11_1 180.0 . . ?
O6_1 C12_1 H12A_1 110.9 . . ?
O6_1 C12_1 H12B_1 110.9 . . ?
O6_1 C12_1 C13_1 104.1(15) . . ?
H12A_1 C12_1 H12B_1 109.0 . . ?
C13_1 C12_1 H12A_1 110.9 . . ?
C13_1 C12_1 H12B_1 110.9 . . ?
C14_1 C13_1 C12_1 162(3) . . ?
C13_1 C14_1 H14_1 180.0 . . ?
Zr1 O1_2 Zr2 104.2(2) . . ?
Zr1 O1_2 H1_2 127.9 . . ?
Zr2 O1_2 H1_2 127.9 . . ?
Zr2 O2_2 H2_2 127.9 . . ?
Zr3 O2_2 Zr2 104.2(2) . . ?
Zr3 O2_2 H2_2 127.9 . . ?
Zr1 O3_2 H3_2 127.9 . . ?
Zr3 O3_2 Zr1 104.2(2) . . ?
Zr3 O3_2 H3_2 127.9 . . ?
Zr1 O4_2 Zr2 107.4(2) . . ?
Zr3 O4_2 Zr1 108.2(2) . . ?
Zr3 O4_2 Zr2 107.8(2) . . ?
Zr1 C1_2 H1A_2 117.0 . . ?
C2_2 C1_2 Zr1 74.9(7) . . ?
C2_2 C1_2 H1A_2 125.6 . . ?
C5_2 C1_2 Zr1 74.5(7) . . ?
C5_2 C1_2 H1A_2 125.6 . . ?
C5_2 C1_2 C2_2 108.9(12) . . ?
Zr1 C2_2 H2A_2 117.5 . . ?
C1_2 C2_2 Zr1 73.5(6) . . ?
C1_2 C2_2 H2A_2 126.8 . . ?
C1_2 C2_2 C3_2 106.4(12) . . ?
C3_2 C2_2 Zr1 74.4(7) . . ?
C3_2 C2_2 H2A_2 126.8 . . ?
Zr1 C3_2 H3A_2 117.9 . . ?
C2_2 C3_2 Zr1 74.1(6) . . ?
C2_2 C3_2 H3A_2 124.8 . . ?
C4_2 C3_2 Zr1 74.8(7) . . ?
C4_2 C3_2 C2_2 110.3(12) . . ?
C4_2 C3_2 H3A_2 124.8 . . ?
Zr1 C4_2 H4_2 117.9 . . ?
C3_2 C4_2 Zr1 74.4(7) . . ?
C3_2 C4_2 H4_2 126.5 . . ?
C3_2 C4_2 C5_2 107.1(12) . . ?
C5_2 C4_2 Zr1 73.2(6) . . ?
C5_2 C4_2 H4_2 126.5 . . ?
Zr1 C5_2 H5_2 117.2 . . ?
C1_2 C5_2 Zr1 73.9(7) . . ?
C1_2 C5_2 C4_2 107.4(12) . . ?
C1_2 C5_2 H5_2 126.3 . . ?
C4_2 C5_2 Zr1 74.7(7) . . ?
C4_2 C5_2 H5_2 126.3 . . ?
Zr2 C6_2 H6_2 115.8 . . ?
C7_2 C6_2 Zr2 74.1(8) . . ?
C7_2 C6_2 H6_2 127.9 . . ?
C10_2 C6_2 Zr2 74.9(8) . . ?
C10_2 C6_2 H6_2 127.9 . . ?
C10_2 C6_2 C7_2 104.1(16) . . ?
Zr2 C7_2 H7_2 117.9 . . ?
C6_2 C7_2 Zr2 72.6(8) . . ?
C6_2 C7_2 H7_2 126.0 . . ?
C8_2 C7_2 Zr2 75.4(10) . . ?
C8_2 C7_2 C6_2 108.0(19) . . ?
C8_2 C7_2 H7_2 126.0 . . ?
Zr2 C8_2 H8_2 116.4 . . ?
C7_2 C8_2 Zr2 75.9(10) . . ?
C7_2 C8_2 H8_2 124.2 . . ?
C7_2 C8_2 C9_2 112(2) . . ?
C9_2 C8_2 Zr2 75.2(9) . . ?
C9_2 C8_2 H8_2 124.2 . . ?
Zr2 C9_2 H9_2 117.8 . . ?
C8_2 C9_2 Zr2 73.8(8) . . ?
C8_2 C9_2 H9_2 126.2 . . ?
C10_2 C9_2 Zr2 74.3(8) . . ?
C10_2 C9_2 C8_2 107.6(18) . . ?
C10_2 C9_2 H9_2 126.2 . . ?
Zr2 C10_2 H10_2 117.6 . . ?
C6_2 C10_2 Zr2 73.4(8) . . ?
C6_2 C10_2 H10_2 125.7 . . ?
C9_2 C10_2 Zr2 75.2(8) . . ?
C9_2 C10_2 C6_2 108.5(17) . . ?
C9_2 C10_2 H10_2 125.7 . . ?
Zr3 C11_2 H11_2 117.4 . . ?
C12_2 C11_2 Zr3 74.1(7) . . ?
C12_2 C11_2 H11_2 125.8 . . ?
C12_2 C11_2 C15_2 108.4(13) . . ?
C15_2 C11_2 Zr3 74.6(7) . . ?
C15_2 C11_2 H11_2 125.8 . . ?
Zr3 C12_2 H12_2 117.2 . . ?
C11_2 C12_2 Zr3 74.9(7) . . ?
C11_2 C12_2 H12_2 125.4 . . ?
C11_2 C12_2 C13_2 109.3(13) . . ?
C13_2 C12_2 Zr3 74.4(7) . . ?
C13_2 C12_2 H12_2 125.4 . . ?
Zr3 C13_2 H13_2 116.9 . . ?
C12_2 C13_2 Zr3 74.0(7) . . ?
C12_2 C13_2 H13_2 125.9 . . ?
C14_2 C13_2 Zr3 75.2(8) . . ?
C14_2 C13_2 C12_2 108.3(13) . . ?
C14_2 C13_2 H13_2 125.9 . . ?
Zr3 C14_2 H14_2 117.9 . . ?
C13_2 C14_2 Zr3 74.5(8) . . ?
C13_2 C14_2 H14_2 125.7 . . ?
C13_2 C14_2 C15_2 108.6(13) . . ?
C15_2 C14_2 Zr3 73.8(7) . . ?
C15_2 C14_2 H14_2 125.7 . . ?
Zr3 C15_2 H15_2 117.7 . . ?
C11_2 C15_2 Zr3 73.9(7) . . ?
C11_2 C15_2 C14_2 105.5(13) . . ?
C11_2 C15_2 H15_2 127.3 . . ?
C14_2 C15_2 Zr3 73.4(7) . . ?
C14_2 C15_2 H15_2 127.3 . . ?
C1_3 O1_3 Zr3 131.3(6) . . ?
C1_3 O2_3 Zr1 132.6(6) . . ?
O1_3 C1_3 C2_3 118.3(10) . . ?
O2_3 C1_3 O1_3 125.1(8) . . ?
O2_3 C1_3 C2_3 116.6(9) . . ?
C3_3 O3_3 C8_3 121.4(14) . . ?
C6_3 O4_3 C11_3 138(2) . . ?
C3_3 C2_3 C1_3 125.6(8) . . ?
C3_3 C2_3 C7_3 120.0 . . ?
C7_3 C2_3 C1_3 114.4(8) . . ?
O3_3 C3_3 C2_3 118.1(9) . . ?
O3_3 C3_3 C4_3 121.9(9) . . ?
C4_3 C3_3 C2_3 120.0 . . ?
C3_3 C4_3 H4_3 120.0 . . ?
C3_3 C4_3 C5_3 120.0 . . ?
C5_3 C4_3 H4_3 120.0 . . ?
C6_3 C5_3 C4_3 120.0 . . ?
O4_3 C6_3 C5_3 121.0(11) . . ?
O4_3 C6_3 C7_3 118.8(11) . . ?
C5_3 C6_3 C7_3 120.0 . . ?
C2_3 C7_3 H7_3 120.0 . . ?
C6_3 C7_3 C2_3 120.0 . . ?
C6_3 C7_3 H7_3 120.0 . . ?
O3_3 C8_3 H8A_3 109.0 . . ?
O3_3 C8_3 H8B_3 109.0 . . ?
H8A_3 C8_3 H8B_3 107.8 . . ?
C9_3 C8_3 O3_3 112.7(18) . . ?
C9_3 C8_3 H8A_3 109.0 . . ?
C9_3 C8_3 H8B_3 109.0 . . ?
C10_3 C9_3 C8_3 171(3) . . ?
C9_3 C10_3 H10_3 180.0 . . ?
O4_3 C11_3 H11A_3 110.8 . . ?
O4_3 C11_3 H11B_3 110.8 . . ?
H11A_3 C11_3 H11B_3 108.9 . . ?
C12_3 C11_3 O4_3 104.6(18) . . ?
C12_3 C11_3 H11A_3 110.8 . . ?
C12_3 C11_3 H11B_3 110.8 . . ?
C13_3 C12_3 C11_3 155(3) . . ?
C12_3 C13_3 H13_3 180.0 . . ?
C1_4 N1_4 C2_4 121.0(16) . . ?
C1_4 N1_4 C3_4 121.4(15) . . ?
C2_4 N1_4 C3_4 117.5(13) . . ?
O1_4 C1_4 N1_4 124.9(17) . . ?
O1_4 C1_4 H1_4 117.6 . . ?
N1_4 C1_4 H1_4 117.6 . . ?
N1_4 C2_4 H2A_4 109.5 . . ?
N1_4 C2_4 H2B_4 109.5 . . ?
N1_4 C2_4 H2C_4 109.5 . . ?
H2A_4 C2_4 H2B_4 109.5 . . ?
H2A_4 C2_4 H2C_4 109.5 . . ?
H2B_4 C2_4 H2C_4 109.5 . . ?
N1_4 C3_4 H3A_4 109.5 . . ?
N1_4 C3_4 H3B_4 109.5 . . ?
N1_4 C3_4 H3C_4 109.5 . . ?
H3A_4 C3_4 H3B_4 109.5 . . ?
H3A_4 C3_4 H3C_4 109.5 . . ?
H3B_4 C3_4 H3C_4 109.5 . . ?

loop_
_geom_bond_atom_site_label_1
_geom_bond_atom_site_label_2
_geom_bond_distance
_geom_bond_site_symmetry_2
_geom_bond_publ_flag
Zr1 Zr2 3.3440(10) . ?
Zr1 Zr3 3.3557(10) . ?
Zr1 O3_1 2.206(6) . ?
Zr1 O1_2 2.116(6) . ?
Zr1 O3_2 2.130(5) . ?
Zr1 O4_2 2.073(5) . ?
Zr1 C1_2 2.522(11) . ?
Zr1 C2_2 2.540(11) . ?
Zr1 C3_2 2.544(11) . ?
Zr1 C4_2 2.549(11) . ?
Zr1 C5_2 2.530(11) . ?
Zr1 O2_3 2.193(6) . ?
Zr2 Zr3 3.3501(10) . ?
Zr2 O1_1 2.181(6) 11_666 ?
Zr2 O4_1 2.177(6) . ?
Zr2 O1_2 2.121(6) . ?
Zr2 O2_2 2.126(5) . ?
Zr2 O4_2 2.077(5) . ?
Zr2 C6_2 2.520(12) . ?
Zr2 C7_2 2.539(14) . ?
Zr2 C8_2 2.533(14) . ?
Zr2 C9_2 2.550(13) . ?
Zr2 C10_2 2.538(12) . ?
Zr3 O2_1 2.199(6) 11_666 ?
Zr3 O2_2 2.119(5) . ?
Zr3 O3_2 2.124(5) . ?
Zr3 O4_2 2.070(5) . ?
Zr3 C11_2 2.529(11) . ?
Zr3 C12_2 2.519(12) . ?
Zr3 C13_2 2.524(12) . ?
Zr3 C14_2 2.532(12) . ?
Zr3 C15_2 2.537(11) . ?
Zr3 O1_3 2.187(6) . ?
O1_1 C1_1 1.267(12) . ?
O2_1 C1_1 1.252(12) . ?
O3_1 C8_1 1.267(12) . ?
O4_1 C8_1 1.261(12) . ?
O5_1 C6_1 1.381(15) . ?
O5_1 C9_1 1.476(19) . ?
O6_1 C3_1 1.400(15) . ?
O6_1 C12_1 1.462(19) . ?
C1_1 C2_1 1.521(14) . ?
C2_1 C3_1 1.375(16) . ?
C2_1 C7_1 1.350(16) . ?
C3_1 C4_1 1.375(16) . ?
C4_1 H4_1 0.9500 . ?
C4_1 C5_1 1.365(16) . ?
C5_1 C6_1 1.359(16) . ?
C5_1 C8_1 1.505(14) . ?
C6_1 C7_1 1.365(16) . ?
C7_1 H7_1 0.9500 . ?
C9_1 H9A_1 0.9900 . ?
C9_1 H9B_1 0.9900 . ?
C9_1 C10_1 1.54(3) . ?
C10_1 C11_1 1.31(3) . ?
C11_1 H11_1 0.9500 . ?
C12_1 H12A_1 0.9900 . ?
C12_1 H12B_1 0.9900 . ?
C12_1 C13_1 1.51(2) . ?
C13_1 C14_1 1.19(2) . ?
C14_1 H14_1 0.9500 . ?
O1_2 H1_2 0.9500 . ?
O2_2 H2_2 0.9500 . ?
O3_2 H3_2 0.9500 . ?
C1_2 H1A_2 0.9500 . ?
C1_2 C2_2 1.380(17) . ?
C1_2 C5_2 1.374(17) . ?
C2_2 H2A_2 0.9500 . ?
C2_2 C3_2 1.379(16) . ?
C3_2 H3A_2 0.9500 . ?
C3_2 C4_2 1.350(17) . ?
C4_2 H4_2 0.9500 . ?
C4_2 C5_2 1.402(17) . ?
C5_2 H5_2 0.9500 . ?
C6_2 H6_2 0.9500 . ?
C6_2 C7_2 1.45(2) . ?
C6_2 C10_2 1.38(2) . ?
C7_2 H7_2 0.9500 . ?
C7_2 C8_2 1.25(2) . ?
C8_2 H8_2 0.9500 . ?
C8_2 C9_2 1.36(2) . ?
C9_2 H9_2 0.9500 . ?
C9_2 C10_2 1.34(2) . ?
C10_2 H10_2 0.9500 . ?
C11_2 H11_2 0.9500 . ?
C11_2 C12_2 1.349(18) . ?
C11_2 C15_2 1.373(18) . ?
C12_2 H12_2 0.9500 . ?
C12_2 C13_2 1.372(18) . ?
C13_2 H13_2 0.9500 . ?
C13_2 C14_2 1.320(19) . ?
C14_2 H14_2 0.9500 . ?
C14_2 C15_2 1.430(18) . ?
C15_2 H15_2 0.9500 . ?
O1_3 C1_3 1.269(11) . ?
O2_3 C1_3 1.234(11) . ?
C1_3 C2_3 1.492(14) . ?
O3_3 C3_3 1.387(18) . ?
O3_3 C8_3 1.52(2) . ?
O4_3 C6_3 1.37(2) . ?
O4_3 C11_3 1.52(2) . ?
C2_3 C3_3 1.3900 . ?
C2_3 C7_3 1.3900 . ?
C3_3 C4_3 1.3900 . ?
C4_3 H4_3 0.9500 . ?
C4_3 C5_3 1.3900 . ?
C5_3 C6_3 1.3900 . ?
C6_3 C7_3 1.3900 . ?
C7_3 H7_3 0.9500 . ?
C8_3 H8A_3 0.9900 . ?
C8_3 H8B_3 0.9900 . ?
C8_3 C9_3 1.38(2) . ?
C9_3 C10_3 1.23(2) . ?
C10_3 H10_3 0.9500 . ?
C11_3 H11A_3 0.9900 . ?
C11_3 H11B_3 0.9900 . ?
C11_3 C12_3 1.485(11) . ?
C12_3 C13_3 1.211(12) . ?
C13_3 H13_3 0.9500 . ?
O1_4 C1_4 1.188(18) . ?
N1_4 C1_4 1.324(18) . ?
N1_4 C2_4 1.44(2) . ?
N1_4 C3_4 1.51(2) . ?
C1_4 H1_4 0.9500 . ?
C2_4 H2A_4 0.9800 . ?
C2_4 H2B_4 0.9800 . ?
C2_4 H2C_4 0.9800 . ?
C3_4 H3A_4 0.9800 . ?
C3_4 H3B_4 0.9800 . ?
C3_4 H3C_4 0.9800 . ?

loop_
_geom_torsion_atom_site_label_1
_geom_torsion_atom_site_label_2
_geom_torsion_atom_site_label_3
_geom_torsion_atom_site_label_4
_geom_torsion
_geom_torsion_site_symmetry_1
_geom_torsion_site_symmetry_2
_geom_torsion_site_symmetry_3
_geom_torsion_site_symmetry_4
_geom_torsion_publ_flag
Zr1 O3_1 C8_1 O4_1 -10.4(17) . . . . ?
Zr1 O3_1 C8_1 C5_1 172.6(8) . . . . ?
Zr1 C1_2 C2_2 C3_2 -67.7(7) . . . . ?
Zr1 C1_2 C5_2 C4_2 67.8(8) . . . . ?
Zr1 C2_2 C3_2 C4_2 -66.7(8) . . . . ?
Zr1 C3_2 C4_2 C5_2 -66.5(8) . . . . ?
Zr1 C4_2 C5_2 C1_2 -67.3(8) . . . . ?
Zr1 O2_3 C1_3 O1_3 12.8(15) . . . . ?
Zr1 O2_3 C1_3 C2_3 -169.1(9) . . . . ?
Zr2 O1_1 C1_1 O2_1 10.1(17) 16_656 . . . ?
Zr2 O1_1 C1_1 C2_1 -173.3(7) 16_656 . . . ?
Zr2 O4_1 C8_1 O3_1 10.2(17) . . . . ?
Zr2 O4_1 C8_1 C5_1 -172.8(8) . . . . ?
Zr2 C6_2 C7_2 C8_2 -67.8(10) . . . . ?
Zr2 C6_2 C10_2 C9_2 67.6(9) . . . . ?
Zr2 C7_2 C8_2 C9_2 -67.4(10) . . . . ?
Zr2 C8_2 C9_2 C10_2 -67.1(9) . . . . ?
Zr2 C9_2 C10_2 C6_2 -66.4(9) . . . . ?
Zr3 O2_1 C1_1 O1_1 -9.2(16) 16_656 . . . ?
Zr3 O2_1 C1_1 C2_1 174.2(8) 16_656 . . . ?
Zr3 C11_2 C12_2 C13_2 -67.1(9) . . . . ?
Zr3 C11_2 C15_2 C14_2 67.2(7) . . . . ?
Zr3 C12_2 C13_2 C14_2 -68.0(9) . . . . ?
Zr3 C13_2 C14_2 C15_2 -66.5(8) . . . . ?
Zr3 C14_2 C15_2 C11_2 -67.5(8) . . . . ?
Zr3 O1_3 C1_3 O2_3 -13.2(14) . . . . ?
Zr3 O1_3 C1_3 C2_3 168.7(9) . . . . ?
O1_1 C1_1 C2_1 C3_1 -179.1(13) . . . . ?
O1_1 C1_1 C2_1 C7_1 -2.7(18) . . . . ?
O2_1 C1_1 C2_1 C3_1 -2(2) . . . . ?
O2_1 C1_1 C2_1 C7_1 174.1(12) . . . . ?
O5_1 C6_1 C7_1 C2_1 168.9(15) . . . . ?
O6_1 C3_1 C4_1 C5_1 -179.5(15) . . . . ?
O6_1 C12_1 C13_1 C14_1 145(7) . . . . ?
C1_1 C2_1 C3_1 O6_1 -2(2) . . . . ?
C1_1 C2_1 C3_1 C4_1 179.7(13) . . . . ?
C1_1 C2_1 C7_1 C6_1 -177.8(14) . . . . ?
C2_1 C3_1 C4_1 C5_1 -1(3) . . . . ?
C3_1 O6_1 C12_1 C13_1 176.1(16) . . . . ?
C3_1 C2_1 C7_1 C6_1 -1(2) . . . . ?
C3_1 C4_1 C5_1 C6_1 -4(2) . . . . ?
C3_1 C4_1 C5_1 C8_1 -179.8(14) . . . . ?
C4_1 C5_1 C6_1 O5_1 -166.5(14) . . . . ?
C4_1 C5_1 C6_1 C7_1 6(2) . . . . ?
C4_1 C5_1 C8_1 O3_1 177.8(12) . . . . ?
C4_1 C5_1 C8_1 O4_1 0.6(18) . . . . ?
C5_1 C6_1 C7_1 C2_1 -4(2) . . . . ?
C6_1 O5_1 C9_1 C10_1 -66(2) . . . . ?
C6_1 C5_1 C8_1 O3_1 2(2) . . . . ?
C6_1 C5_1 C8_1 O4_1 -174.7(14) . . . . ?
C7_1 C2_1 C3_1 O6_1 -177.9(15) . . . . ?
C7_1 C2_1 C3_1 C4_1 3(2) . . . . ?
C8_1 C5_1 C6_1 O5_1 9(2) . . . . ?
C8_1 C5_1 C6_1 C7_1 -178.5(14) . . . . ?
C9_1 O5_1 C6_1 C5_1 171.4(16) . . . . ?
C9_1 O5_1 C6_1 C7_1 -1(2) . . . . ?
C12_1 O6_1 C3_1 C2_1 169.4(16) . . . . ?
C12_1 O6_1 C3_1 C4_1 -12(2) . . . . ?
C1_2 C2_2 C3_2 Zr1 67.0(7) . . . . ?
C1_2 C2_2 C3_2 C4_2 0.3(13) . . . . ?
C2_2 C1_2 C5_2 Zr1 -67.6(8) . . . . ?
C2_2 C1_2 C5_2 C4_2 0.2(12) . . . . ?
C2_2 C3_2 C4_2 Zr1 66.3(8) . . . . ?
C2_2 C3_2 C4_2 C5_2 -0.2(13) . . . . ?
C3_2 C4_2 C5_2 Zr1 67.3(8) . . . . ?
C3_2 C4_2 C5_2 C1_2 0.0(12) . . . . ?
C5_2 C1_2 C2_2 Zr1 67.4(8) . . . . ?
C5_2 C1_2 C2_2 C3_2 -0.3(12) . . . . ?
C6_2 C7_2 C8_2 Zr2 65.9(9) . . . . ?
C6_2 C7_2 C8_2 C9_2 -1.6(16) . . . . ?
C7_2 C6_2 C10_2 Zr2 -68.8(8) . . . . ?
C7_2 C6_2 C10_2 C9_2 -1.2(14) . . . . ?
C7_2 C8_2 C9_2 Zr2 67.9(11) . . . . ?
C7_2 C8_2 C9_2 C10_2 0.8(16) . . . . ?
C8_2 C9_2 C10_2 Zr2 66.8(9) . . . . ?
C8_2 C9_2 C10_2 C6_2 0.3(14) . . . . ?
C10_2 C6_2 C7_2 Zr2 69.4(8) . . . . ?
C10_2 C6_2 C7_2 C8_2 1.7(14) . . . . ?
C11_2 C12_2 C13_2 Zr3 67.4(8) . . . . ?
C11_2 C12_2 C13_2 C14_2 -0.6(14) . . . . ?
C12_2 C11_2 C15_2 Zr3 -67.0(8) . . . . ?
C12_2 C11_2 C15_2 C14_2 0.2(13) . . . . ?
C12_2 C13_2 C14_2 Zr3 67.2(9) . . . . ?
C12_2 C13_2 C14_2 C15_2 0.7(14) . . . . ?
C13_2 C14_2 C15_2 Zr3 67.0(9) . . . . ?
C13_2 C14_2 C15_2 C11_2 -0.6(13) . . . . ?
C15_2 C11_2 C12_2 Zr3 67.3(8) . . . . ?
C15_2 C11_2 C12_2 C13_2 0.2(13) . . . . ?
O1_3 C1_3 C2_3 C3_3 155.1(9) . . . . ?
O1_3 C1_3 C2_3 C7_3 -23.6(15) . . . . ?
O2_3 C1_3 C2_3 C3_3 -23.2(17) . . . . ?
O2_3 C1_3 C2_3 C7_3 158.1(9) . . . . ?
C1_3 C2_3 C3_3 O3_3 0.3(15) . . . . ?
C1_3 C2_3 C3_3 C4_3 -178.6(18) . . . . ?
C1_3 C2_3 C7_3 C6_3 178.8(16) . . . . ?
O3_3 C3_3 C4_3 C5_3 -178.9(17) . . . . ?
O4_3 C6_3 C7_3 C2_3 174.1(17) . . . . ?
O4_3 C11_3 C12_3 C13_3 -122(8) . . . . ?
C2_3 C3_3 C4_3 C5_3 0.0 . . . . ?
C3_3 O3_3 C8_3 C9_3 58(3) . . . . ?
C3_3 C2_3 C7_3 C6_3 0.0 . . . . ?
C3_3 C4_3 C5_3 C6_3 0.0 . . . . ?
C4_3 C5_3 C6_3 O4_3 -174.0(18) . . . . ?
C4_3 C5_3 C6_3 C7_3 0.0 . . . . ?
C5_3 C6_3 C7_3 C2_3 0.0 . . . . ?
C6_3 O4_3 C11_3 C12_3 58(4) . . . . ?
C7_3 C2_3 C3_3 O3_3 179.0(16) . . . . ?
C7_3 C2_3 C3_3 C4_3 0.0 . . . . ?
C8_3 O3_3 C3_3 C2_3 -173.3(15) . . . . ?
C8_3 O3_3 C3_3 C4_3 6(2) . . . . ?
C11_3 O4_3 C6_3 C5_3 79(3) . . . . ?
C11_3 O4_3 C6_3 C7_3 -95(3) . . . . ?
C2_4 N1_4 C1_4 O1_4 -3(3) . . . . ?
C3_4 N1_4 C1_4 O1_4 -178.7(16) . . . . ?

loop_
_smtbx_masks_void_nr
_smtbx_masks_void_average_x
_smtbx_masks_void_average_y
_smtbx_masks_void_average_z
_smtbx_masks_void_volume
_smtbx_masks_void_count_electrons
_smtbx_masks_void_content
1 -0.010 0.173 0.250 14.7 4.1 ?
2 0.010 0.327 0.250 14.7 4.1 ?
3 -0.010 0.673 0.750 14.7 4.0 ?
4 0.010 0.827 0.750 14.7 4.1 ?
5 0.077 0.240 -0.000 14.7 4.2 ?
6 0.077 0.740 0.000 14.7 4.2 ?
7 0.250 0.000 0.926 821.7 191.9 '4 C3H7NO,4 H2O'
8 0.250 0.500 -0.253 821.7 192.0 '4 C3H7NO,4 H2O'
9 0.423 0.260 0.500 14.7 4.0 ?
10 0.423 0.760 0.500 14.7 3.9 ?
11 0.490 0.173 0.250 14.7 4.0 ?
12 0.490 0.673 0.750 14.7 4.1 ?
13 0.510 0.327 0.250 14.7 4.1 ?
14 0.510 0.827 0.750 14.7 4.1 ?
15 0.577 0.240 0.500 14.7 4.2 ?
16 0.577 0.740 0.500 14.7 4.2 ?
17 0.750 0.000 0.247 821.7 192.0 '4 C3H7NO,4 H2O'
18 0.750 0.500 -0.043 821.7 191.9 '4 C3H7NO,4 H2O'
19 0.923 0.260 -0.000 14.7 3.9 ?
20 0.923 0.760 0.000 14.7 4.0 ?
